data_1519410
loop_
_publ_author_name
'Burns, Alan R.'
'Madec, Ama\"el G. E.'
'Low, Darryl W.'
'Roy, Iain D.'
'Lam, Hon Wai'

_publ_section_title
;
 Enantioselective synthesis of bicyclo[3.n.1]alkanes by chiral phosphoric
 acid-catalyzed desymmetrizing Michael cyclizations
;
_journal_issue 6
_journal_name_full 'Chem. Sci.'
_journal_page_first 3550
_journal_paper_doi 10.1039/C5SC00753D
_journal_volume 6
_journal_year 2015
_chemical_absolute_configuration ad
_chemical_formula_moiety 'C17 H18 O3'
_chemical_formula_sum 'C17 H18 O3'
_chemical_formula_weight 270.31
_chemical_name_systematic
;
 ?
;
_space_group_crystal_system monoclinic
_space_group_IT_number 4
_space_group_name_Hall 'P 2yb'
_space_group_name_H-M_alt 'P 1 21 1'
_symmetry_space_group_name_Hall 'P 2yb'
_symmetry_space_group_name_H-M 'P 1 21 1'
_atom_sites_solution_hydrogens geom
_atom_sites_solution_primary dual
_atom_sites_solution_secondary difmap
_audit_creation_date 2014-05-29
_audit_creation_method
;
Olex2 1.2
(compiled 2014.03.20 svn.r2914 for OlexSys, GUI svn.r4816)
;
_audit_update_record
;
2015-01-22 deposited with the CCDC.
2015-04-14 downloaded from the CCDC.
;
_cell_angle_alpha 90
_cell_angle_beta 92.6683(16)
_cell_angle_gamma 90
_cell_formula_units_Z 4
_cell_length_a 12.1037(2)
_cell_length_b 6.87725(12)
_cell_length_c 16.6432(3)
_cell_measurement_reflns_used 20296
_cell_measurement_temperature 120(2)
_cell_measurement_theta_max 74.3250
_cell_measurement_theta_min 2.6350
_cell_volume 1383.88(4)
_computing_cell_refinement
;
CrysAlisPro, Agilent Technologies,
Version 1.171.37.31 (release 14-01-2014 CrysAlis171 .NET)
(compiled Jan 14 2014,18:38:05)
;
_computing_data_collection
;
CrysAlisPro, Agilent Technologies,
Version 1.171.37.31 (release 14-01-2014 CrysAlis171 .NET)
(compiled Jan 14 2014,18:38:05)
;
_computing_data_reduction
;
CrysAlisPro, Agilent Technologies,
Version 1.171.37.31 (release 14-01-2014 CrysAlis171 .NET)
(compiled Jan 14 2014,18:38:05)
;
_computing_molecular_graphics 'Olex2 (Dolomanov et al., 2009)'
_computing_publication_material 'Olex2 (Dolomanov et al., 2009)'
_computing_structure_refinement 'ShelXL (Sheldrick, 2008)'
_computing_structure_solution 'ShelXD (Sheldrick, 2008)'
_diffrn_ambient_temperature 120(2)
_diffrn_detector 'CCD area detector'
_diffrn_detector_area_resol_mean 10.3271
_diffrn_detector_type 'Agilent Diffraction Atlas detector'
_diffrn_measured_fraction_theta_full 1.000
_diffrn_measured_fraction_theta_max 0.996
_diffrn_measurement_device '\k-geometry diffractometer'
_diffrn_measurement_device_type 'GV1000, Atlas'
_diffrn_measurement_method '\w scans'
_diffrn_orient_matrix_UB_11 -0.1110409000
_diffrn_orient_matrix_UB_12 0.0899435000
_diffrn_orient_matrix_UB_13 -0.0298412000
_diffrn_orient_matrix_UB_21 -0.0270717000
_diffrn_orient_matrix_UB_22 -0.1851661000
_diffrn_orient_matrix_UB_23 -0.0491348000
_diffrn_orient_matrix_UB_31 -0.0563424000
_diffrn_orient_matrix_UB_32 -0.0883690000
_diffrn_orient_matrix_UB_33 0.0726650000
_diffrn_radiation_collimation 'focusing mirrors'
_diffrn_radiation_monochromator mirror
_diffrn_radiation_probe x-ray
_diffrn_radiation_type CuK\a
_diffrn_radiation_wavelength 1.54184
_diffrn_reflns_av_unetI/netI 0.0215
_diffrn_reflns_laue_measured_fraction_full 1.000
_diffrn_reflns_laue_measured_fraction_max 0.996
_diffrn_reflns_limit_h_max 15
_diffrn_reflns_limit_h_min -15
_diffrn_reflns_limit_k_max 8
_diffrn_reflns_limit_k_min -8
_diffrn_reflns_limit_l_max 20
_diffrn_reflns_limit_l_min -1
_diffrn_reflns_number 5607
_diffrn_reflns_point_group_measured_fraction_full 0.997
_diffrn_reflns_point_group_measured_fraction_max 0.991
_diffrn_reflns_theta_full 67.684
_diffrn_reflns_theta_max 74.264
_diffrn_reflns_theta_min 2.658
_diffrn_source 'microfocus sealed tube'
_diffrn_source_target Cu
_diffrn_source_type 'Agilent Diffraction microfocus tube'
_exptl_absorpt_coefficient_mu 0.709
_exptl_absorpt_correction_T_max 0.957
_exptl_absorpt_correction_T_min 0.828
_exptl_absorpt_correction_type gaussian
_exptl_absorpt_process_details
;
CrysAlisPro, Agilent Technologies,
Version 1.171.37.31 (release 14-01-2014 CrysAlis171 .NET)
(compiled Jan 14 2014,18:38:05)
Numerical absorption correction based on gaussian integration over
            a multifaceted crystal model
Empirical absorption correction using spherical harmonics,
 implemented in SCALE3 ABSPACK scaling algorithm.
;
_exptl_crystal_colour 'clear colourless'
_exptl_crystal_colour_lustre clear
_exptl_crystal_colour_primary colourless
_exptl_crystal_density_diffrn 1.297
_exptl_crystal_description 'rect. Prism'
_exptl_crystal_F_000 576
_exptl_crystal_size_max 0.4756
_exptl_crystal_size_mid 0.1437
_exptl_crystal_size_min 0.0722
_refine_diff_density_max 0.628
_refine_diff_density_min -0.546
_refine_diff_density_rms 0.124
_refine_ls_abs_structure_details
;
 Flack x determined using 2497 quotients [(I+)-(I-)]/[(I+)+(I-)]
 (Parsons, Flack and Wagner, Acta Cryst. B69 (2013) 249-259).
;
_refine_ls_abs_structure_Flack 0.01(9)
_refine_ls_extinction_method none
_refine_ls_goodness_of_fit_ref 1.078
_refine_ls_hydrogen_treatment constr
_refine_ls_matrix_type full
_refine_ls_number_parameters 364
_refine_ls_number_reflns 5607
_refine_ls_number_restraints 1
_refine_ls_restrained_S_all 1.078
_refine_ls_R_factor_all 0.0829
_refine_ls_R_factor_gt 0.0823
_refine_ls_shift/su_max 0.000
_refine_ls_shift/su_mean 0.000
_refine_ls_structure_factor_coef Fsqd
_refine_ls_weighting_details 'w=1/[\s^2^(Fo^2^)+(0.0639P)^2^+5.7027P] where P=(Fo^2^+2Fc^2^)/3'
_refine_ls_weighting_scheme calc
_refine_ls_wR_factor_gt 0.2479
_refine_ls_wR_factor_ref 0.2481
_reflns_Friedel_coverage 0.830
_reflns_friedel_fraction_full 0.994
_reflns_friedel_fraction_max 0.984
_reflns_number_gt 5548
_reflns_number_total 5607
_reflns_threshold_expression 'I > 2\s(I)'
_cod_data_source_file c5sc00753d2.cif
_cod_data_source_block amhwla
_cod_depositor_comments 'Adding full bibliography for 1519409--1519412.cif.'
_cod_original_cell_volume 1383.89(4)
_cod_database_code 1519410
_nottingham_internal_coll_name AMHWLA
_nottingham_internal_coll_number 13643
_nottingham_internal_coll_client AM/HWL
_nottingham_internal_coll_type custom
_nottingham_internal_coll_frame_method 'omega scans'
_nottingham_internal_coll_frame_time '5.0000, 20.0000'
_nottingham_internal_coll_frame_width 1.0000
_nottingham_internal_coll_user pczwl
_nottingham_internal_coll_date 28/05/2014
_nottingham_internal_coll_location NOTTS
_nottingham_internal_process_date 29/05/2014
_nottingham_internal_process_user pczwl
_nottingham_internal_solution_date 29/5/2014
_nottingham_internal_solution_user pczwl
_nottingham_internal_refinement_date 29/5/2014
_nottingham_internal_refinement_user pczwl
_nottingham_internal_validation_date 29/5/2014
_nottingham_internal_validation_user pczwl
_nottingham_internal_archive_date 29/5/2014
_shelxl_version_number 2014-3
_chemical_oxdiff_formula 'C17 H17 O3'
_shelx_space_group_comment
;
The symmetry employed for this shelxl refinement is uniquely defined
by the following loop, which should always be used as a source of
symmetry information in preference to the above space-group names.
They are only intended as comments.
;
_reflns_odcompleteness_completeness 100.00
_reflns_odcompleteness_iscentric 1
_reflns_odcompleteness_theta 66.97
_olex2_refinement_description
;
1. Fixed Uiso
 At 1.2 times of:
  All C(H) groups, All C(H,H) groups
 At 1.5 times of:
  All C(H,H,H) groups
2.a Ternary CH refined with riding coordinates:
 C4(H4), C6(H6), C24(H24), C26(H26)
2.b Secondary CH2 refined with riding coordinates:
 C3(H3A,H3B), C7(H7A,H7B), C8(H8A,H8B), C12(H12A,H12B), C23(H23A,H23B),
 C27(H27A,H27B), C28(H28A,H28B), C32(H32A,H32B)
2.c Aromatic/amide H refined with riding coordinates:
 C16(H16), C17(H17), C18(H18), C19(H19), C20(H20), C36(H36), C37(H37),
 C38(H38), C39(H39), C40(H40)
2.d Idealised Me refined as rotating group:
 C9(H9A,H9B,H9C), C29(H29A,H29B,H29C)
;
_olex2_exptl_crystal_mounting_method 'in fomblin film on a micromount'

loop_
_space_group_symop_operation_xyz
'x, y, z'
'-x, y+1/2, -z'

loop_
_atom_site_label
_atom_site_type_symbol
_atom_site_fract_x
_atom_site_fract_y
_atom_site_fract_z
_atom_site_U_iso_or_equiv
_atom_site_adp_type
_atom_site_occupancy
_atom_site_site_symmetry_order
_atom_site_calc_flag
_atom_site_refinement_flags_posn
C1 C 1.0740(6) 0.3556(12) 0.1162(5) 0.0222(16) Uani 1 1 d .
C2 C 0.9800(7) 0.3461(11) 0.0523(5) 0.0213(16) Uani 1 1 d .
C3 C 0.8745(6) 0.4173(12) 0.0883(4) 0.0229(17) Uani 1 1 d .
H3A H 0.8156 0.3178 0.0822 0.027 Uiso 1 1 calc R
H3B H 0.8483 0.5384 0.0615 0.027 Uiso 1 1 calc R
C4 C 0.9044(6) 0.4549(12) 0.1777(4) 0.0198(15) Uani 1 1 d .
H4 H 0.8617 0.5644 0.2007 0.024 Uiso 1 1 calc R
C5 C 1.0271(6) 0.4952(10) 0.1758(4) 0.0180(15) Uani 1 1 d .
C6 C 0.8942(7) 0.2578(12) 0.2261(5) 0.0231(17) Uani 1 1 d .
H6 H 0.8144 0.2195 0.2239 0.028 Uiso 1 1 calc R
C7 C 0.9581(7) 0.0995(13) 0.1840(5) 0.0261(17) Uani 1 1 d .
H7A H 0.9630 -0.0161 0.2195 0.031 Uiso 1 1 calc R
H7B H 0.9155 0.0615 0.1343 0.031 Uiso 1 1 calc R
C8 C 1.0741(7) 0.1559(12) 0.1622(5) 0.0239(17) Uani 1 1 d .
H8A H 1.1047 0.0536 0.1278 0.029 Uiso 1 1 calc R
H8B H 1.1222 0.1659 0.2118 0.029 Uiso 1 1 calc R
C9 C 1.1854(7) 0.4077(14) 0.0846(5) 0.0302(19) Uani 1 1 d .
H9A H 1.1808 0.5351 0.0583 0.045 Uiso 1 1 calc GR
H9B H 1.2068 0.3093 0.0457 0.045 Uiso 1 1 calc GR
H9C H 1.2409 0.4124 0.1294 0.045 Uiso 1 1 calc GR
O10 O 0.9875(6) 0.2891(9) -0.0163(3) 0.0326(14) Uani 1 1 d .
O11 O 1.0790(5) 0.6190(9) 0.2157(4) 0.0316(14) Uani 1 1 d .
C12 C 0.9313(6) 0.2836(12) 0.3151(5) 0.0217(15) Uani 1 1 d .
H12A H 0.9496 0.1545 0.3384 0.026 Uiso 1 1 calc R
H12B H 0.9994 0.3635 0.3185 0.026 Uiso 1 1 calc R
C13 C 0.8455(6) 0.3783(13) 0.3641(5) 0.0225(16) Uani 1 1 d .
O14 O 0.7605(5) 0.4468(10) 0.3320(4) 0.0344(15) Uani 1 1 d .
C15 C 0.8612(6) 0.3805(11) 0.4542(4) 0.0187(14) Uani 1 1 d .
C16 C 0.9551(8) 0.3088(12) 0.4945(5) 0.0269(17) Uani 1 1 d .
H16 H 1.0141 0.2592 0.4648 0.032 Uiso 1 1 calc R
C17 C 0.9638(7) 0.3089(12) 0.5775(5) 0.0253(17) Uani 1 1 d .
H17 H 1.0296 0.2632 0.6045 0.030 Uiso 1 1 calc R
C18 C 0.8774(7) 0.3748(12) 0.6215(5) 0.0271(17) Uani 1 1 d .
H18 H 0.8821 0.3685 0.6786 0.032 Uiso 1 1 calc R
C19 C 0.7832(7) 0.4508(12) 0.5815(5) 0.0263(17) Uani 1 1 d .
H19 H 0.7248 0.5026 0.6112 0.032 Uiso 1 1 calc R
C20 C 0.7755(7) 0.4501(12) 0.4983(5) 0.0234(16) Uani 1 1 d .
H20 H 0.7104 0.4982 0.4711 0.028 Uiso 1 1 calc R
C21 C 0.5484(6) 0.3839(12) 0.8790(4) 0.0200(15) Uani 1 1 d .
C22 C 0.4585(6) 0.3945(12) 0.9388(4) 0.0222(16) Uani 1 1 d .
C23 C 0.3591(7) 0.2751(14) 0.9067(4) 0.0258(17) Uani 1 1 d .
H23A H 0.2909 0.3549 0.9046 0.031 Uiso 1 1 calc R
H23B H 0.3476 0.1602 0.9411 0.031 Uiso 1 1 calc R
C24 C 0.3891(6) 0.2129(11) 0.8219(4) 0.0178(15) Uani 1 1 d .
H24 H 0.3564 0.0840 0.8065 0.021 Uiso 1 1 calc R
C25 C 0.5152(6) 0.2055(11) 0.8304(4) 0.0158(14) Uani 1 1 d .
C26 C 0.3596(6) 0.3714(12) 0.7590(4) 0.0213(15) Uani 1 1 d .
H26 H 0.2772 0.3833 0.7551 0.026 Uiso 1 1 calc R
C27 C 0.4065(7) 0.5688(12) 0.7877(5) 0.0245(17) Uani 1 1 d .
H27A H 0.3998 0.6630 0.7427 0.029 Uiso 1 1 calc R
H27B H 0.3618 0.6183 0.8316 0.029 Uiso 1 1 calc R
C28 C 0.5280(7) 0.5561(12) 0.8178(5) 0.0256(18) Uani 1 1 d .
H28A H 0.5499 0.6801 0.8442 0.031 Uiso 1 1 calc R
H28B H 0.5750 0.5373 0.7713 0.031 Uiso 1 1 calc R
C29 C 0.6661(6) 0.3814(13) 0.9143(5) 0.0255(17) Uani 1 1 d .
H29A H 0.6727 0.2837 0.9572 0.038 Uiso 1 1 calc GR
H29B H 0.6848 0.5098 0.9365 0.038 Uiso 1 1 calc GR
H29C H 0.7168 0.3490 0.8721 0.038 Uiso 1 1 calc GR
O30 O 0.4632(5) 0.4837(10) 1.0014(3) 0.0322(14) Uani 1 1 d .
O31 O 0.5765(5) 0.0842(9) 0.8046(4) 0.0287(13) Uani 1 1 d .
C32 C 0.3976(7) 0.3182(12) 0.6750(4) 0.0213(16) Uani 1 1 d .
H32A H 0.4737 0.3674 0.6691 0.026 Uiso 1 1 calc R
H32B H 0.3994 0.1749 0.6697 0.026 Uiso 1 1 calc R
C33 C 0.3226(6) 0.4018(11) 0.6085(5) 0.0220(16) Uani 1 1 d .
O34 O 0.2336(5) 0.4705(10) 0.6217(3) 0.0335(15) Uani 1 1 d .
C35 C 0.3584(6) 0.3874(12) 0.5230(4) 0.0209(15) Uani 1 1 d .
C36 C 0.4613(7) 0.3116(12) 0.5030(5) 0.0262(17) Uani 1 1 d .
H36 H 0.5116 0.2649 0.5441 0.031 Uiso 1 1 calc R
C37 C 0.4894(8) 0.3049(12) 0.4235(5) 0.0285(18) Uani 1 1 d .
H37 H 0.5580 0.2496 0.4101 0.034 Uiso 1 1 calc R
C38 C 0.4184(7) 0.3779(12) 0.3635(4) 0.0245(16) Uani 1 1 d .
H38 H 0.4392 0.3762 0.3092 0.029 Uiso 1 1 calc R
C39 C 0.3158(8) 0.4545(14) 0.3827(5) 0.0298(19) Uani 1 1 d .
H39 H 0.2663 0.5024 0.3414 0.036 Uiso 1 1 calc R
C40 C 0.2869(7) 0.4603(12) 0.4615(5) 0.0238(16) Uani 1 1 d .
H40 H 0.2177 0.5142 0.4745 0.029 Uiso 1 1 calc R

loop_
_atom_site_aniso_label
_atom_site_aniso_U_11
_atom_site_aniso_U_22
_atom_site_aniso_U_33
_atom_site_aniso_U_23
_atom_site_aniso_U_13
_atom_site_aniso_U_12
C1 0.022(4) 0.024(4) 0.021(3) 0.000(3) 0.002(3) 0.001(3)
C2 0.025(4) 0.015(4) 0.024(4) 0.004(3) 0.006(3) -0.003(3)
C3 0.016(3) 0.027(4) 0.026(4) 0.007(3) -0.002(3) 0.002(3)
C4 0.016(3) 0.022(4) 0.021(4) 0.001(3) 0.001(3) 0.004(3)
C5 0.021(4) 0.012(3) 0.020(3) 0.003(3) -0.003(3) -0.001(3)
C6 0.021(4) 0.025(4) 0.022(4) 0.007(3) -0.001(3) -0.003(3)
C7 0.028(4) 0.024(4) 0.026(4) 0.002(3) -0.003(3) -0.009(4)
C8 0.025(4) 0.023(4) 0.024(4) 0.000(3) -0.002(3) 0.002(3)
C9 0.022(4) 0.036(5) 0.033(4) 0.000(4) 0.005(3) 0.001(4)
O10 0.050(4) 0.027(3) 0.020(3) -0.003(2) -0.003(3) -0.001(3)
O11 0.034(3) 0.031(3) 0.030(3) -0.008(3) -0.002(3) -0.008(3)
C12 0.018(3) 0.022(4) 0.025(4) 0.003(3) 0.000(3) 0.004(3)
C13 0.017(3) 0.025(4) 0.025(4) 0.003(3) 0.004(3) 0.003(3)
O14 0.034(3) 0.041(4) 0.029(3) 0.005(3) 0.003(2) 0.017(3)
C15 0.021(3) 0.013(3) 0.023(3) 0.000(3) 0.005(3) -0.004(3)
C16 0.033(4) 0.021(4) 0.026(4) 0.001(3) -0.005(3) -0.004(4)
C17 0.031(4) 0.017(4) 0.027(4) 0.004(3) -0.006(3) -0.004(3)
C18 0.040(5) 0.018(4) 0.023(4) 0.002(3) 0.000(3) 0.004(4)
C19 0.030(4) 0.022(4) 0.028(4) -0.001(3) 0.006(3) 0.003(4)
C20 0.024(4) 0.021(4) 0.025(4) 0.004(3) 0.005(3) 0.000(3)
C21 0.021(4) 0.019(3) 0.020(3) -0.003(3) -0.001(3) 0.002(3)
C22 0.025(4) 0.024(4) 0.018(3) 0.002(3) 0.002(3) -0.001(3)
C23 0.022(4) 0.038(5) 0.017(3) 0.006(3) 0.000(3) 0.001(4)
C24 0.016(3) 0.022(4) 0.015(3) 0.002(3) 0.001(3) -0.006(3)
C25 0.019(4) 0.017(3) 0.012(3) 0.004(3) 0.002(3) -0.002(3)
C26 0.018(3) 0.027(4) 0.018(3) 0.004(3) -0.001(3) 0.001(3)
C27 0.030(4) 0.022(4) 0.021(4) 0.000(3) 0.003(3) 0.003(3)
C28 0.030(4) 0.017(4) 0.030(4) 0.000(3) -0.002(3) -0.003(3)
C29 0.018(4) 0.027(4) 0.031(4) -0.005(3) -0.006(3) -0.002(3)
O30 0.034(3) 0.038(3) 0.024(3) -0.012(3) 0.004(2) 0.001(3)
O31 0.034(3) 0.025(3) 0.027(3) -0.005(2) -0.004(2) 0.011(3)
C32 0.025(4) 0.022(4) 0.017(3) 0.003(3) 0.000(3) 0.002(3)
C33 0.024(4) 0.016(4) 0.026(4) 0.001(3) -0.003(3) 0.008(3)
O34 0.029(3) 0.045(4) 0.026(3) 0.005(3) 0.001(2) 0.017(3)
C35 0.023(4) 0.019(3) 0.020(3) 0.003(3) -0.002(3) -0.005(3)
C36 0.030(4) 0.023(4) 0.026(4) 0.002(3) -0.004(3) 0.003(3)
C37 0.042(5) 0.016(4) 0.027(4) -0.002(3) 0.005(4) 0.004(4)
C38 0.033(4) 0.021(4) 0.021(4) 0.000(3) 0.008(3) -0.003(4)
C39 0.042(5) 0.032(4) 0.015(3) 0.003(3) -0.004(3) 0.007(4)
C40 0.029(4) 0.021(4) 0.022(4) 0.000(3) -0.003(3) -0.003(3)

loop_
_atom_type_symbol
_atom_type_description
_atom_type_scat_dispersion_real
_atom_type_scat_dispersion_imag
_atom_type_scat_source
C C 0.0181 0.0091 'International Tables Vol C Tables 4.2.6.8 and 6.1.1.4'
H H 0.0000 0.0000 'International Tables Vol C Tables 4.2.6.8 and 6.1.1.4'
O O 0.0492 0.0322 'International Tables Vol C Tables 4.2.6.8 and 6.1.1.4'

loop_
_exptl_crystal_face_index_h
_exptl_crystal_face_index_k
_exptl_crystal_face_index_l
_exptl_crystal_face_perp_dist
_exptl_oxdiff_crystal_face_indexfrac_h
_exptl_oxdiff_crystal_face_indexfrac_k
_exptl_oxdiff_crystal_face_indexfrac_l
_exptl_oxdiff_crystal_face_x
_exptl_oxdiff_crystal_face_y
_exptl_oxdiff_crystal_face_z
0 0 -1 0.0361 0.0005 0.0002 -0.9997 0.0298 0.0491 -0.0727
0 0 1 0.0361 -0.0005 -0.0002 0.9997 -0.0298 -0.0491 0.0727
3 0 -5 0.0586 3.0009 0.0011 -4.9995 -0.1839 0.1642 -0.5325
-3 0 5 0.0406 -3.0009 -0.0011 4.9995 0.1839 -0.1642 0.5325
2 -4 5 0.2197 1.9902 -4.0008 4.9974 -0.7300 0.4414 0.6045
-1 -2 5 0.1633 -1.0051 -2.0009 4.9986 -0.2175 0.1521 0.5967
-1 3 -5 0.1647 -0.9923 3.0009 -4.9979 0.5292 -0.2832 -0.5724
-5 0 -4 0.0705 -4.9960 0.0009 -3.9976 0.6741 0.3315 -0.0091
-5 -1 2 0.1172 -5.0003 -1.0003 2.0006 0.4056 0.2223 0.5155
5 0 3 0.0527 4.9964 -0.0006 2.9979 -0.6443 -0.2824 -0.0636
-4 -4 -3 0.1892 -4.0035 -3.9991 -2.9989 0.1743 0.9962 0.3610
2 2 5 0.1574 2.0001 1.9988 4.9986 -0.1915 -0.6699 0.0739

loop_
_geom_angle_atom_site_label_1
_geom_angle_atom_site_label_2
_geom_angle_atom_site_label_3
_geom_angle
C2 C1 C8 106.6(6)
C5 C1 C2 101.2(6)
C5 C1 C8 103.2(6)
C5 C1 C9 116.5(7)
C9 C1 C2 114.6(7)
C9 C1 C8 113.3(7)
C3 C2 C1 109.0(6)
O10 C2 C1 125.7(8)
O10 C2 C3 125.2(7)
C2 C3 H3A 110.6
C2 C3 H3B 110.6
C2 C3 C4 105.8(6)
H3A C3 H3B 108.7
C4 C3 H3A 110.6
C4 C3 H3B 110.6
C3 C4 H4 113.3
C3 C4 C6 109.2(6)
C5 C4 C3 101.4(6)
C5 C4 H4 113.3
C5 C4 C6 105.5(6)
C6 C4 H4 113.3
C1 C5 C4 107.2(6)
O11 C5 C1 126.5(7)
O11 C5 C4 126.3(7)
C4 C6 H6 107.7
C7 C6 C4 108.9(6)
C7 C6 H6 107.7
C7 C6 C12 113.2(7)
C12 C6 C4 111.4(7)
C12 C6 H6 107.7
C6 C7 H7A 108.5
C6 C7 H7B 108.5
H7A C7 H7B 107.5
C8 C7 C6 115.0(7)
C8 C7 H7A 108.5
C8 C7 H7B 108.5
C1 C8 H8A 109.4
C1 C8 H8B 109.4
C7 C8 C1 111.1(7)
C7 C8 H8A 109.4
C7 C8 H8B 109.4
H8A C8 H8B 108.0
C1 C9 H9A 109.5
C1 C9 H9B 109.5
C1 C9 H9C 109.5
H9A C9 H9B 109.5
H9A C9 H9C 109.5
H9B C9 H9C 109.5
C6 C12 H12A 108.9
C6 C12 H12B 108.9
H12A C12 H12B 107.7
C13 C12 C6 113.3(6)
C13 C12 H12A 108.9
C13 C12 H12B 108.9
C12 C13 C15 119.3(6)
O14 C13 C12 121.1(7)
O14 C13 C15 119.6(7)
C16 C15 C13 122.9(7)
C16 C15 C20 119.0(7)
C20 C15 C13 118.1(7)
C15 C16 H16 119.7
C17 C16 C15 120.5(8)
C17 C16 H16 119.7
C16 C17 H17 119.8
C18 C17 C16 120.4(8)
C18 C17 H17 119.8
C17 C18 H18 120.2
C17 C18 C19 119.5(7)
C19 C18 H18 120.2
C18 C19 H19 120.3
C20 C19 C18 119.4(8)
C20 C19 H19 120.3
C15 C20 H20 119.5
C19 C20 C15 121.0(8)
C19 C20 H20 119.5
C22 C21 C25 102.1(6)
C22 C21 C28 107.1(6)
C22 C21 C29 116.0(6)
C25 C21 C28 103.5(6)
C25 C21 C29 114.8(7)
C29 C21 C28 112.1(7)
C21 C22 C23 108.8(6)
O30 C22 C21 125.9(7)
O30 C22 C23 125.3(7)
C22 C23 H23A 110.8
C22 C23 H23B 110.8
C22 C23 C24 104.7(6)
H23A C23 H23B 108.9
C24 C23 H23A 110.8
C24 C23 H23B 110.8
C23 C24 H24 112.1
C23 C24 C26 111.7(7)
C25 C24 C23 101.7(6)
C25 C24 H24 112.1
C25 C24 C26 106.6(6)
C26 C24 H24 112.1
C21 C25 C24 105.2(6)
O31 C25 C21 126.6(7)
O31 C25 C24 128.2(7)
C24 C26 H26 107.5
C27 C26 C24 110.0(6)
C27 C26 H26 107.5
C32 C26 C24 112.3(6)
C32 C26 H26 107.5
C32 C26 C27 111.8(6)
C26 C27 H27A 109.1
C26 C27 H27B 109.1
H27A C27 H27B 107.8
C28 C27 C26 112.7(7)
C28 C27 H27A 109.1
C28 C27 H27B 109.1
C21 C28 H28A 109.2
C21 C28 H28B 109.2
C27 C28 C21 111.9(7)
C27 C28 H28A 109.2
C27 C28 H28B 109.2
H28A C28 H28B 107.9
C21 C29 H29A 109.5
C21 C29 H29B 109.5
C21 C29 H29C 109.5
H29A C29 H29B 109.5
H29A C29 H29C 109.5
H29B C29 H29C 109.5
C26 C32 H32A 109.1
C26 C32 H32B 109.1
H32A C32 H32B 107.9
C33 C32 C26 112.3(6)
C33 C32 H32A 109.1
C33 C32 H32B 109.1
O34 C33 C32 121.8(7)
O34 C33 C35 119.7(7)
C35 C33 C32 118.4(6)
C36 C35 C33 123.0(7)
C40 C35 C33 118.0(7)
C40 C35 C36 118.9(7)
C35 C36 H36 120.0
C37 C36 C35 120.0(8)
C37 C36 H36 120.0
C36 C37 H37 119.8
C36 C37 C38 120.5(8)
C38 C37 H37 119.8
C37 C38 H38 120.0
C37 C38 C39 120.0(7)
C39 C38 H38 120.0
C38 C39 H39 120.1
C40 C39 C38 119.8(7)
C40 C39 H39 120.1
C35 C40 H40 119.7
C39 C40 C35 120.7(8)
C39 C40 H40 119.7

loop_
_geom_bond_atom_site_label_1
_geom_bond_atom_site_label_2
_geom_bond_distance
C1 C2 1.522(11)
C1 C5 1.510(11)
C1 C8 1.571(11)
C1 C9 1.514(11)
C2 C3 1.516(11)
C2 O10 1.215(10)
C3 H3A 0.9900
C3 H3B 0.9900
C3 C4 1.536(10)
C4 H4 1.0000
C4 C5 1.513(10)
C4 C6 1.585(11)
C5 O11 1.233(9)
C6 H6 1.0000
C6 C7 1.525(12)
C6 C12 1.538(10)
C7 H7A 0.9900
C7 H7B 0.9900
C7 C8 1.518(11)
C8 H8A 0.9900
C8 H8B 0.9900
C9 H9A 0.9800
C9 H9B 0.9800
C9 H9C 0.9800
C12 H12A 0.9900
C12 H12B 0.9900
C12 C13 1.498(10)
C13 O14 1.232(9)
C13 C15 1.502(10)
C15 C16 1.383(11)
C15 C20 1.384(11)
C16 H16 0.9500
C16 C17 1.381(11)
C17 H17 0.9500
C17 C18 1.381(12)
C18 H18 0.9500
C18 C19 1.394(12)
C19 H19 0.9500
C19 C20 1.384(11)
C20 H20 0.9500
C21 C22 1.510(10)
C21 C25 1.514(10)
C21 C28 1.575(11)
C21 C29 1.515(10)
C22 C23 1.532(11)
C22 O30 1.208(10)
C23 H23A 0.9900
C23 H23B 0.9900
C23 C24 1.534(10)
C24 H24 1.0000
C24 C25 1.526(10)
C24 C26 1.543(10)
C25 O31 1.208(9)
C26 H26 1.0000
C26 C27 1.539(12)
C26 C32 1.536(10)
C27 H27A 0.9900
C27 H27B 0.9900
C27 C28 1.534(12)
C28 H28A 0.9900
C28 H28B 0.9900
C29 H29A 0.9800
C29 H29B 0.9800
C29 H29C 0.9800
C32 H32A 0.9900
C32 H32B 0.9900
C32 C33 1.512(10)
C33 O34 1.206(9)
C33 C35 1.510(10)
C35 C36 1.404(11)
C35 C40 1.402(11)
C36 H36 0.9500
C36 C37 1.381(11)
C37 H37 0.9500
C37 C38 1.381(12)
C38 H38 0.9500
C38 C39 1.400(12)
C39 H39 0.9500
C39 C40 1.374(11)
C40 H40 0.9500

loop_
_geom_torsion_atom_site_label_1
_geom_torsion_atom_site_label_2
_geom_torsion_atom_site_label_3
_geom_torsion_atom_site_label_4
_geom_torsion
C1 C2 C3 C4 -4.5(8)
C2 C1 C5 C4 36.4(7)
C2 C1 C5 O11 -143.7(8)
C2 C1 C8 C7 -46.4(8)
C2 C3 C4 C5 25.9(8)
C2 C3 C4 C6 -85.1(7)
C3 C4 C5 C1 -39.5(8)
C3 C4 C5 O11 140.6(8)
C3 C4 C6 C7 50.4(8)
C3 C4 C6 C12 175.9(6)
C4 C6 C7 C8 48.1(9)
C4 C6 C12 C13 78.8(8)
C5 C1 C2 C3 -18.9(8)
C5 C1 C2 O10 161.7(8)
C5 C1 C8 C7 59.8(8)
C5 C4 C6 C7 -57.9(8)
C5 C4 C6 C12 67.6(8)
C6 C4 C5 C1 74.4(7)
C6 C4 C5 O11 -105.5(9)
C6 C7 C8 C1 -50.2(9)
C6 C12 C13 O14 -8.0(12)
C6 C12 C13 C15 169.0(7)
C7 C6 C12 C13 -158.2(7)
C8 C1 C2 C3 88.6(7)
C8 C1 C2 O10 -90.7(9)
C8 C1 C5 C4 -73.8(7)
C8 C1 C5 O11 106.1(9)
C9 C1 C2 C3 -145.1(7)
C9 C1 C2 O10 35.5(11)
C9 C1 C5 C4 161.4(7)
C9 C1 C5 O11 -18.7(12)
C9 C1 C8 C7 -173.4(7)
O10 C2 C3 C4 174.9(7)
C12 C6 C7 C8 -76.3(9)
C12 C13 C15 C16 4.0(12)
C12 C13 C15 C20 -173.3(7)
C13 C15 C16 C17 -178.0(8)
C13 C15 C20 C19 178.1(7)
O14 C13 C15 C16 -179.0(8)
O14 C13 C15 C20 3.7(12)
C15 C16 C17 C18 2.0(12)
C16 C15 C20 C19 0.7(12)
C16 C17 C18 C19 -3.2(13)
C17 C18 C19 C20 3.1(13)
C18 C19 C20 C15 -1.9(13)
C20 C15 C16 C17 -0.8(12)
C21 C22 C23 C24 -6.0(9)
C22 C21 C25 C24 38.0(7)
C22 C21 C25 O31 -141.7(8)
C22 C21 C28 C27 -46.8(8)
C22 C23 C24 C25 28.6(8)
C22 C23 C24 C26 -84.7(8)
C23 C24 C25 C21 -42.0(7)
C23 C24 C25 O31 137.7(8)
C23 C24 C26 C27 50.2(8)
C23 C24 C26 C32 175.4(6)
C24 C26 C27 C28 47.8(9)
C24 C26 C32 C33 149.1(7)
C25 C21 C22 C23 -19.3(8)
C25 C21 C22 O30 161.3(8)
C25 C21 C28 C27 60.6(8)
C25 C24 C26 C27 -60.1(8)
C25 C24 C26 C32 65.1(8)
C26 C24 C25 C21 75.2(7)
C26 C24 C25 O31 -105.2(9)
C26 C27 C28 C21 -49.0(9)
C26 C32 C33 O34 -12.5(11)
C26 C32 C33 C35 171.0(7)
C27 C26 C32 C33 -86.7(8)
C28 C21 C22 C23 89.1(7)
C28 C21 C22 O30 -90.3(10)
C28 C21 C25 C24 -73.2(7)
C28 C21 C25 O31 107.2(8)
C29 C21 C22 C23 -144.9(7)
C29 C21 C22 O30 35.7(12)
C29 C21 C25 C24 164.4(6)
C29 C21 C25 O31 -15.3(11)
C29 C21 C28 C27 -175.1(7)
O30 C22 C23 C24 173.3(8)
C32 C26 C27 C28 -77.7(8)
C32 C33 C35 C36 -4.3(12)
C32 C33 C35 C40 178.2(7)
C33 C35 C36 C37 -179.2(8)
C33 C35 C40 C39 178.8(8)
O34 C33 C35 C36 179.2(8)
O34 C33 C35 C40 1.6(12)
C35 C36 C37 C38 2.0(13)
C36 C35 C40 C39 1.2(12)
C36 C37 C38 C39 -1.8(13)
C37 C38 C39 C40 1.3(14)
C38 C39 C40 C35 -1.0(13)
C40 C35 C36 C37 -1.7(12)
